data_4338931
loop_
_publ_author_name
'Hirel, Catherine'
'Li, Licun'
'Brough, Peter'
'Vostrikova, Kira'
'P\'ecaut, Jacques'
'Mehdaoui, Boubker'
'Bernard, Maxime'
'Turek, Philippe'
'Rey, Paul'

_publ_section_title
;
 New spin-transition-like copper(II)-nitroxide species.
;
_journal_issue 18
_journal_name_full 'Inorganic chemistry'
_journal_page_first 7545
_journal_page_last 7552
_journal_paper_doi 10.1021/ic700851x
_journal_volume 46
_journal_year 2007
_chemical_formula_sum 'C33 H22 Cu2 F24 N3 O10'
_chemical_formula_weight 1203.62
_chemical_name_systematic
; 
 ? 
;
_space_group_IT_number 2
_symmetry_cell_setting triclinic
_symmetry_space_group_name_Hall '-P 1'
_symmetry_space_group_name_H-M 'P -1'
_atom_sites_solution_hydrogens geom
_atom_sites_solution_primary direct
_atom_sites_solution_secondary difmap
_audit_creation_method SHELXL-97
_cell_angle_alpha 72.035(4)
_cell_angle_beta 82.396(4)
_cell_angle_gamma 83.896(4)
_cell_formula_units_Z 2
_cell_length_a 11.607(3)
_cell_length_b 12.788(3)
_cell_length_c 16.149(4)
_cell_measurement_temperature 293(2)
_cell_volume 2254.6(10)
_computing_cell_refinement 'Bruker SMART'
_computing_data_collection 'Bruker SMART'
_computing_data_reduction 'Bruker SAINT'
_computing_molecular_graphics 'Bruker SHELXTL'
_computing_publication_material 'Bruker SHELXTL'
_computing_structure_refinement 'SHELXL-97 (Sheldrick, 1997)'
_computing_structure_solution 'SHELXS-97 (Sheldrick, 1990)'
_diffrn_ambient_temperature 293(2)
_diffrn_measured_fraction_theta_full 0.986
_diffrn_measured_fraction_theta_max 0.986
_diffrn_measurement_device_type 'CCD area detector'
_diffrn_measurement_method 'phi and omega scans'
_diffrn_radiation_monochromator graphite
_diffrn_radiation_source 'fine-focus sealed tube'
_diffrn_radiation_type MoK\a
_diffrn_radiation_wavelength 0.71073
_diffrn_reflns_av_R_equivalents 0.0187
_diffrn_reflns_av_sigmaI/netI 0.0399
_diffrn_reflns_limit_h_max 7
_diffrn_reflns_limit_h_min -12
_diffrn_reflns_limit_k_max 13
_diffrn_reflns_limit_k_min -14
_diffrn_reflns_limit_l_max 17
_diffrn_reflns_limit_l_min -17
_diffrn_reflns_number 9891
_diffrn_reflns_theta_full 23.25
_diffrn_reflns_theta_max 23.25
_diffrn_reflns_theta_min 1.68
_exptl_absorpt_coefficient_mu 1.098
_exptl_absorpt_correction_T_max 0.896
_exptl_absorpt_correction_T_min 0.680
_exptl_absorpt_correction_type multi-scan
_exptl_crystal_density_diffrn 1.773
_exptl_crystal_density_meas 0
_exptl_crystal_density_method 'not measured'
_exptl_crystal_F_000 1190
_exptl_crystal_size_max 0.50
_exptl_crystal_size_mid 0.30
_exptl_crystal_size_min 0.10
_refine_diff_density_max 0.427
_refine_diff_density_min -0.300
_refine_diff_density_rms 0.054
_refine_ls_extinction_method none
_refine_ls_goodness_of_fit_ref 1.025
_refine_ls_hydrogen_treatment mixed
_refine_ls_matrix_type full
_refine_ls_number_parameters 916
_refine_ls_number_reflns 6388
_refine_ls_number_restraints 0
_refine_ls_restrained_S_all 1.025
_refine_ls_R_factor_all 0.0737
_refine_ls_R_factor_gt 0.0435
_refine_ls_shift/su_max 0.012
_refine_ls_shift/su_mean 0.001
_refine_ls_structure_factor_coef Fsqd
_refine_ls_weighting_details 'calc w=1/[\s^2^(Fo^2^)+(0.0678P)^2^+1.0294P] where P=(Fo^2^+2Fc^2^)/3'
_refine_ls_weighting_scheme calc
_refine_ls_wR_factor_gt 0.1091
_refine_ls_wR_factor_ref 0.1275
_reflns_number_gt 4451
_reflns_number_total 6388
_reflns_threshold_expression >2sigma(I)
_cod_data_source_file ic700851x-file001.cif
_cod_data_source_block 11rac.cif
_cod_depositor_comments
;
The following automatic conversions were performed:

'_symmetry_cell_setting' value 'Triclinic' changed to 'triclinic'
according to
/usr/data/users/saulius/automatic-downloads/retrospective/ACS/lib/dictionaries/cif_core.dic
dictionary named 'cif_core.dic' version 2.4.2 from 2011-04-26.

Automatic conversion script
Id: cif_fix_values 2281 2013-09-26 08:29:07Z andrius 
;
_cod_original_cell_volume 2254.7(10)
_cod_original_sg_symbol_H-M P-1
_cod_database_code 4338931

loop_
_symmetry_equiv_pos_as_xyz
'x, y, z'
'-x, -y, -z'

loop_
_atom_site_label
_atom_site_type_symbol
_atom_site_fract_x
_atom_site_fract_y
_atom_site_fract_z
_atom_site_U_iso_or_equiv
_atom_site_adp_type
_atom_site_occupancy
_atom_site_symmetry_multiplicity
_atom_site_calc_flag
_atom_site_refinement_flags
Cu1 Cu 0.86911(4) 0.13210(4) -0.15585(3) 0.0555(2) Uani 1 1 d .
Cu2 Cu 0.59626(5) 0.31548(6) 0.22365(4) 0.0753(2) Uani 1 1 d .
O1 O 0.7274(3) 0.1639(3) 0.2672(2) 0.0818(10) Uani 1 1 d .
O2 O 1.0725(2) 0.0604(2) 0.12776(18) 0.0609(8) Uani 1 1 d .
N1 N 0.8371(3) 0.1471(3) 0.2470(2) 0.0636(10) Uani 1 1 d .
N2 N 1.0007(3) 0.1000(3) 0.1796(2) 0.0554(9) Uani 1 1 d .
N3 N 0.8104(3) 0.0829(3) -0.0273(2) 0.0471(8) Uani 1 1 d .
C1 C 0.8844(4) 0.1074(3) 0.1814(2) 0.0508(10) Uani 1 1 d .
C2 C 0.9300(5) 0.1592(5) 0.3009(3) 0.0816(16) Uani 1 1 d .
C3 C 1.0400(4) 0.1589(5) 0.2377(3) 0.0768(15) Uani 1 1 d .
C4 C 0.9292(7) 0.0582(8) 0.3783(4) 0.135(3) Uani 1 1 d .
H4A H 0.9423 -0.0058 0.3571 0.162 Uiso 1 1 calc R
H4B H 0.9943 0.0581 0.4103 0.162 Uiso 1 1 calc R
C5 C 0.8326(12) 0.0466(14) 0.4340(9) 0.358(13) Uani 1 1 d .
H5A H 0.8086 0.1153 0.4457 0.537 Uiso 1 1 calc R
H5B H 0.8477 -0.0090 0.4877 0.537 Uiso 1 1 calc R
H5C H 0.7719 0.0252 0.4088 0.537 Uiso 1 1 calc R
C6 C 0.9008(8) 0.2649(10) 0.3270(8) 0.140(4) Uani 1 1 d .
H6A H 0.979(4) 0.295(3) 0.360(3) 0.068(12) Uiso 1 1 d .
H6B H 0.844(6) 0.233(6) 0.374(4) 0.12(3) Uiso 1 1 d .
H6C H 0.899(7) 0.330(6) 0.254(6) 0.18(4) Uiso 1 1 d .
C7 C 1.0680(7) 0.2751(5) 0.1757(5) 0.131(3) Uani 1 1 d .
H7A H 1.1255 0.2678 0.1290 0.196 Uiso 1 1 calc R
H7B H 1.0973 0.3164 0.2080 0.196 Uiso 1 1 calc R
H7C H 0.9983 0.3130 0.1518 0.196 Uiso 1 1 calc R
C8 C 1.1509(6) 0.0977(7) 0.2762(5) 0.107(2) Uani 1 1 d .
H8A H 1.178(4) 0.135(4) 0.320(3) 0.100(17) Uiso 1 1 d .
H8B H 1.242(5) 0.130(4) 0.223(3) 0.107(18) Uiso 1 1 d .
H8C H 1.117(3) 0.023(3) 0.313(2) 0.047(12) Uiso 1 1 d .
C9 C 0.8208(4) 0.0790(3) 0.1202(3) 0.0498(10) Uani 1 1 d .
C10 C 0.7176(5) 0.0300(5) 0.1453(3) 0.0730(15) Uani 1 1 d .
H10 H 0.689(4) 0.011(3) 0.195(3) 0.059(14) Uiso 1 1 d .
C11 C 0.6634(5) 0.0043(5) 0.0840(4) 0.0856(18) Uani 1 1 d .
H11 H 0.600(4) -0.029(4) 0.099(3) 0.070(15) Uiso 1 1 d .
C12 C 0.7128(5) 0.0314(4) -0.0007(3) 0.0713(14) Uani 1 1 d .
H12 H 0.678(5) 0.022(4) -0.045(4) 0.105(19) Uiso 1 1 d .
C13 C 0.8635(4) 0.1036(3) 0.0332(3) 0.0464(10) Uani 1 1 d .
H13 H 0.923(3) 0.134(2) 0.0175(19) 0.017(9) Uiso 1 1 d .
O21 O 0.6413(3) 0.4000(3) 0.2934(2) 0.0758(9) Uani 1 1 d .
O22 O 0.4846(3) 0.2412(3) 0.3151(2) 0.0821(10) Uani 1 1 d .
F21 F 0.6131(6) 0.5650(4) 0.3803(5) 0.135(2) Uani 0.909(11) 1 d P
F22 F 0.6420(6) 0.4367(5) 0.4962(3) 0.141(3) Uani 0.909(11) 1 d P
F23 F 0.7727(4) 0.4691(5) 0.3891(4) 0.116(2) Uani 0.909(11) 1 d P
F21B F 0.587(3) 0.511(4) 0.438(3) 0.081(14) Uiso 0.091(11) 1 d P
F22B F 0.722(4) 0.392(3) 0.470(3) 0.090(16) Uiso 0.091(11) 1 d P
F23B F 0.720(6) 0.525(5) 0.358(3) 0.105(17) Uiso 0.091(11) 1 d P
F24 F 0.400(2) 0.0729(16) 0.4558(18) 0.209(10) Uani 0.69(3) 1 d P
F24B F 0.423(4) 0.125(3) 0.528(3) 0.165(16) Uani 0.31(3) 1 d P
F25 F 0.3646(16) 0.179(2) 0.5293(8) 0.173(8) Uani 0.69(3) 1 d P
F25B F 0.289(4) 0.227(3) 0.465(6) 0.31(3) Uani 0.31(3) 1 d P
F26 F 0.2800(10) 0.2057(13) 0.4214(6) 0.136(6) Uani 0.69(3) 1 d P
F26B F 0.371(4) 0.089(3) 0.425(2) 0.17(2) Uani 0.31(3) 1 d P
C21 C 0.6601(6) 0.4643(6) 0.4107(4) 0.0839(16) Uani 1 1 d .
C22 C 0.6076(4) 0.3853(4) 0.3727(3) 0.0676(13) Uani 1 1 d .
C23 C 0.5315(5) 0.3105(5) 0.4250(4) 0.0784(15) Uani 1 1 d .
H23 H 0.512(4) 0.308(3) 0.480(3) 0.066(14) Uiso 1 1 d .
C24 C 0.4739(4) 0.2467(5) 0.3915(4) 0.0765(14) Uani 1 1 d .
C25 C 0.3793(8) 0.1746(10) 0.4516(6) 0.116(2) Uani 1 1 d .
O31 O 0.5134(3) 0.2774(3) 0.1415(2) 0.0825(10) Uani 1 1 d .
O32 O 0.7149(3) 0.3822(3) 0.1327(2) 0.0829(10) Uani 1 1 d .
F31 F 0.4065(18) 0.179(2) 0.0599(9) 0.148(8) Uani 0.63(3) 1 d P
F31B F 0.356(3) 0.301(5) 0.027(4) 0.20(2) Uani 0.37(3) 1 d P
F32 F 0.381(2) 0.3498(15) -0.0151(17) 0.156(10) Uani 0.63(3) 1 d P
F32B F 0.469(4) 0.321(8) -0.073(2) 0.31(3) Uani 0.37(3) 1 d P
F33 F 0.5092(10) 0.2409(13) -0.0579(8) 0.116(5) Uani 0.63(3) 1 d P
F33B F 0.441(5) 0.178(3) 0.021(5) 0.26(3) Uani 0.37(3) 1 d P
F34 F 0.8708(8) 0.5032(8) 0.0305(5) 0.101(3) Uani 0.833(19) 1 d P
F34B F 0.823(6) 0.531(4) -0.018(9) 0.24(5) Uani 0.167(19) 1 d P
F36 F 0.9077(10) 0.3583(10) -0.0080(10) 0.123(5) Uani 0.833(19) 1 d P
F35B F 0.874(6) 0.400(5) -0.049(4) 0.12(3) Uani 0.167(19) 1 d P
F35 F 0.8037(7) 0.4956(11) -0.0816(3) 0.124(4) Uani 0.833(19) 1 d P
F36B F 0.918(4) 0.427(12) 0.049(4) 0.28(5) Uani 0.167(19) 1 d P
C31 C 0.4554(7) 0.2672(9) 0.0113(6) 0.094(2) Uani 1 1 d .
C32 C 0.5436(4) 0.2995(4) 0.0615(4) 0.0704(13) Uani 1 1 d .
C33 C 0.6400(5) 0.3489(5) 0.0162(4) 0.0748(15) Uani 1 1 d .
H33 H 0.655(4) 0.359(3) -0.035(3) 0.050(13) Uiso 1 1 d .
C34 C 0.7196(4) 0.3867(4) 0.0538(3) 0.0635(12) Uani 1 1 d .
C35 C 0.8271(5) 0.4377(6) -0.0013(4) 0.0771(15) Uani 1 1 d .
O41 O 0.9303(3) 0.1708(3) -0.2803(2) 0.0740(9) Uani 1 1 d .
O42 O 1.0173(3) 0.1730(2) -0.12941(18) 0.0601(8) Uani 1 1 d .
F41 F 0.9146(19) 0.351(3) -0.4374(14) 0.194(18) Uani 0.54(4) 1 d P
F41B F 0.967(7) 0.379(3) -0.4320(19) 0.26(3) Uani 0.46(4) 1 d P
F42 F 1.094(2) 0.3507(18) -0.4505(7) 0.141(9) Uani 0.54(4) 1 d P
F42B F 1.099(3) 0.275(7) -0.4547(15) 0.31(3) Uani 0.46(4) 1 d P
F43 F 1.027(3) 0.2120(12) -0.4555(7) 0.141(9) Uani 0.54(4) 1 d P
F43B F 0.933(5) 0.238(4) -0.4425(12) 0.192(15) Uani 0.46(4) 1 d P
F44 F 1.1598(7) 0.2528(11) -0.0604(4) 0.115(4) Uani 0.84(2) 1 d P
F44B F 1.137(5) 0.353(9) -0.109(8) 0.24(5) Uani 0.16(2) 1 d P
F45 F 1.1576(13) 0.3949(7) -0.1677(7) 0.137(4) Uani 0.84(2) 1 d P
F45B F 1.245(7) 0.333(10) -0.198(3) 0.17(4) Uani 0.16(2) 1 d P
F46 F 1.2769(9) 0.2621(11) -0.1752(9) 0.138(6) Uani 0.84(2) 1 d P
F46B F 1.222(9) 0.193(3) -0.083(7) 0.24(5) Uani 0.16(2) 1 d P
C41 C 1.0069(11) 0.2881(10) -0.4161(5) 0.112(2) Uani 1 1 d .
C42 C 1.0041(5) 0.2396(5) -0.3147(3) 0.0727(14) Uani 1 1 d .
C43 C 1.0797(5) 0.2782(5) -0.2738(3) 0.0822(16) Uani 1 1 d .
H43 H 1.128(4) 0.327(4) -0.307(3) 0.069(14) Uiso 1 1 d .
C44 C 1.0813(4) 0.2411(4) -0.1837(3) 0.0620(12) Uani 1 1 d .
C45 C 1.1695(6) 0.2878(6) -0.1447(5) 0.0888(17) Uani 1 1 d .
O51 O 0.7952(3) 0.3104(3) -0.1815(2) 0.0903(11) Uani 1 1 d .
O52 O 0.7203(3) 0.1084(3) -0.19299(19) 0.0694(8) Uani 1 1 d .
F51 F 0.8193(16) 0.5185(14) -0.2750(11) 0.165(7) Uani 0.75(3) 1 d P
F52 F 0.6812(15) 0.5145(10) -0.3511(10) 0.170(6) Uani 0.75(3) 1 d P
F53 F 0.6382(13) 0.5136(9) -0.2184(8) 0.163(7) Uani 0.75(3) 1 d P
F51B F 0.772(14) 0.499(4) -0.346(5) 0.41(7) Uani 0.25(3) 1 d P
F52B F 0.617(8) 0.509(5) -0.292(12) 0.57(9) Uani 0.25(3) 1 d P
F53B F 0.737(8) 0.526(3) -0.236(5) 0.22(5) Uani 0.25(3) 1 d P
F54 F 0.6410(8) 0.1176(10) -0.3661(4) 0.118(4) Uani 0.83(2) 1 d P
F55 F 0.4876(10) 0.1848(11) -0.3124(11) 0.152(5) Uani 0.83(2) 1 d P
F56 F 0.5579(10) 0.0298(9) -0.2474(7) 0.124(4) Uani 0.83(2) 1 d P
F54B F 0.546(6) 0.208(4) -0.362(3) 0.14(3) Uani 0.17(2) 1 d P
F55B F 0.498(6) 0.109(11) -0.241(4) 0.24(5) Uani 0.17(2) 1 d P
F56B F 0.620(6) 0.045(8) -0.309(9) 0.25(5) Uani 0.17(2) 1 d P
C51 C 0.7169(12) 0.4757(7) -0.2728(9) 0.130(4) Uani 1 1 d .
C52 C 0.7280(5) 0.3491(5) -0.2390(3) 0.0869(17) Uani 1 1 d .
C53 C 0.6634(5) 0.2907(5) -0.2728(4) 0.0809(17) Uani 1 1 d .
H53 H 0.624(5) 0.321(5) -0.310(4) 0.10(2) Uiso 1 1 d .
C54 C 0.6628(4) 0.1791(5) -0.2482(3) 0.0672(13) Uani 1 1 d .
C55 C 0.5860(5) 0.1293(6) -0.2941(4) 0.0850(16) Uani 1 1 d .

loop_
_atom_site_aniso_label
_atom_site_aniso_U_11
_atom_site_aniso_U_22
_atom_site_aniso_U_33
_atom_site_aniso_U_23
_atom_site_aniso_U_13
_atom_site_aniso_U_12
Cu1 0.0534(3) 0.0699(4) 0.0491(3) -0.0253(3) -0.0150(2) 0.0043(3)
Cu2 0.0618(4) 0.1080(5) 0.0691(4) -0.0448(4) -0.0049(3) -0.0103(3)
O1 0.067(2) 0.111(3) 0.080(2) -0.054(2) -0.0093(17) 0.019(2)
O2 0.0580(18) 0.0707(19) 0.0610(18) -0.0329(16) -0.0109(14) 0.0099(15)
N1 0.066(3) 0.076(3) 0.059(2) -0.038(2) -0.0164(19) 0.014(2)
N2 0.060(2) 0.060(2) 0.054(2) -0.0282(18) -0.0159(18) 0.0057(18)
N3 0.045(2) 0.050(2) 0.054(2) -0.0240(17) -0.0123(16) -0.0019(16)
C1 0.056(3) 0.055(3) 0.045(2) -0.020(2) -0.010(2) 0.001(2)
C2 0.088(4) 0.109(4) 0.068(3) -0.054(3) -0.035(3) 0.025(3)
C3 0.069(3) 0.099(4) 0.084(3) -0.056(3) -0.030(3) 0.010(3)
C4 0.111(6) 0.213(9) 0.064(4) -0.024(5) -0.004(4) 0.002(6)
C5 0.216(14) 0.52(3) 0.212(14) 0.137(16) -0.065(12) -0.171(17)
C6 0.119(7) 0.180(9) 0.188(10) -0.152(9) -0.055(7) 0.038(7)
C7 0.182(7) 0.095(5) 0.141(6) -0.049(5) -0.043(5) -0.048(5)
C8 0.086(5) 0.146(7) 0.119(6) -0.074(6) -0.052(4) 0.017(5)
C9 0.051(3) 0.053(3) 0.050(2) -0.022(2) -0.006(2) -0.002(2)
C10 0.077(4) 0.094(4) 0.051(3) -0.024(3) 0.005(3) -0.026(3)
C11 0.074(4) 0.126(5) 0.068(4) -0.035(3) 0.004(3) -0.053(4)
C12 0.072(4) 0.091(4) 0.063(3) -0.033(3) -0.016(3) -0.017(3)
C13 0.040(3) 0.047(3) 0.057(3) -0.021(2) -0.011(2) -0.002(2)
O21 0.067(2) 0.098(3) 0.072(2) -0.043(2) 0.0042(17) -0.0109(18)
O22 0.065(2) 0.109(3) 0.083(2) -0.044(2) -0.0051(18) -0.0078(19)
F21 0.181(5) 0.083(3) 0.162(6) -0.062(4) -0.052(4) 0.021(3)
F22 0.194(6) 0.183(5) 0.075(3) -0.067(3) -0.006(3) -0.063(5)
F23 0.090(3) 0.141(5) 0.152(4) -0.095(4) -0.009(3) -0.016(3)
F24 0.235(15) 0.135(11) 0.21(2) -0.013(12) 0.037(13) -0.025(10)
F24B 0.17(3) 0.16(2) 0.13(2) 0.022(18) -0.01(2) -0.10(2)
F25 0.130(12) 0.32(2) 0.074(6) -0.053(9) 0.013(6) -0.096(12)
F25B 0.12(3) 0.22(3) 0.52(9) -0.09(5) 0.19(4) -0.01(3)
F26 0.092(7) 0.221(15) 0.109(6) -0.058(6) 0.000(5) -0.056(8)
F26B 0.27(4) 0.17(4) 0.103(14) -0.073(18) 0.042(17) -0.17(4)
C21 0.087(5) 0.100(5) 0.075(4) -0.047(4) -0.002(3) -0.001(4)
C22 0.057(3) 0.076(3) 0.073(3) -0.033(3) -0.005(3) 0.009(3)
C23 0.076(4) 0.100(4) 0.060(3) -0.027(3) -0.003(3) -0.002(3)
C24 0.057(3) 0.097(4) 0.078(4) -0.030(3) -0.005(3) -0.003(3)
C25 0.112(7) 0.145(8) 0.085(6) -0.022(6) 0.000(5) -0.034(6)
O31 0.056(2) 0.121(3) 0.083(3) -0.047(2) -0.0064(18) -0.0128(19)
O32 0.071(2) 0.119(3) 0.074(2) -0.044(2) -0.0050(17) -0.027(2)
F31 0.168(11) 0.188(17) 0.121(7) -0.060(7) -0.015(7) -0.112(12)
F31B 0.080(12) 0.29(6) 0.31(5) -0.22(4) -0.06(2) 0.00(3)
F32 0.115(17) 0.131(9) 0.25(2) -0.070(10) -0.124(17) 0.030(9)
F32B 0.18(3) 0.55(7) 0.18(2) 0.01(4) -0.10(2) -0.17(4)
F33 0.104(6) 0.186(11) 0.103(8) -0.099(8) -0.024(5) -0.012(5)
F33B 0.37(6) 0.13(2) 0.38(6) -0.14(3) -0.29(5) 0.06(3)
F34 0.098(6) 0.130(7) 0.105(4) -0.074(5) 0.011(3) -0.048(4)
F34B 0.17(5) 0.07(2) 0.47(14) -0.08(5) 0.08(7) -0.07(3)
F36 0.093(5) 0.101(5) 0.176(12) -0.063(6) 0.033(6) -0.004(4)
F35B 0.13(4) 0.14(6) 0.12(4) -0.10(4) 0.08(3) -0.08(4)
F35 0.163(6) 0.132(8) 0.072(4) -0.006(3) -0.011(3) -0.072(6)
F36B 0.07(3) 0.52(13) 0.17(4) 0.04(6) -0.03(3) -0.09(5)
C31 0.080(6) 0.125(7) 0.098(6) -0.057(6) -0.022(4) -0.013(5)
C32 0.059(3) 0.089(4) 0.079(4) -0.048(3) -0.015(3) 0.003(3)
C33 0.082(4) 0.092(4) 0.062(3) -0.038(3) -0.008(3) -0.012(3)
C34 0.069(3) 0.068(3) 0.063(3) -0.035(3) -0.010(2) 0.003(2)
C35 0.085(4) 0.080(5) 0.077(4) -0.040(4) 0.008(4) -0.023(3)
O41 0.079(2) 0.097(3) 0.0547(19) -0.0321(18) -0.0114(17) -0.011(2)
O42 0.0618(19) 0.070(2) 0.0525(17) -0.0210(16) -0.0095(15) -0.0084(16)
F41 0.155(13) 0.29(4) 0.092(10) -0.010(14) -0.045(7) 0.077(17)
F41B 0.54(8) 0.134(16) 0.078(13) 0.018(10) -0.08(3) 0.03(3)
F42 0.207(19) 0.164(13) 0.047(5) -0.014(7) 0.025(7) -0.089(13)
F42B 0.17(3) 0.66(8) 0.115(12) -0.18(3) 0.020(13) 0.07(4)
F43 0.24(3) 0.138(10) 0.062(5) -0.044(5) 0.008(10) -0.060(11)
F43B 0.23(3) 0.30(3) 0.058(7) -0.039(12) -0.034(11) -0.09(3)
F44 0.129(5) 0.151(8) 0.082(4) -0.034(4) -0.023(3) -0.070(5)
F44B 0.20(4) 0.30(10) 0.36(10) -0.30(9) 0.15(7) -0.16(6)
F45 0.206(12) 0.097(5) 0.130(7) -0.048(5) -0.022(7) -0.061(6)
F45B 0.14(6) 0.33(10) 0.08(3) -0.09(5) 0.02(3) -0.13(6)
F46 0.067(4) 0.201(11) 0.172(12) -0.087(9) -0.013(4) -0.027(5)
F46B 0.33(7) 0.09(2) 0.36(9) -0.07(4) -0.31(8) 0.04(4)
C41 0.146(9) 0.121(7) 0.065(5) -0.019(5) -0.011(5) -0.017(7)
C42 0.084(4) 0.080(4) 0.053(3) -0.019(3) -0.005(3) -0.008(3)
C43 0.100(4) 0.082(4) 0.062(3) -0.011(3) 0.005(3) -0.039(3)
C44 0.066(3) 0.062(3) 0.061(3) -0.023(3) -0.004(2) -0.007(2)
C45 0.086(5) 0.101(6) 0.088(5) -0.033(4) -0.002(4) -0.037(4)
O51 0.113(3) 0.088(3) 0.085(2) -0.043(2) -0.047(2) 0.025(2)
O52 0.068(2) 0.082(2) 0.0613(19) -0.0246(17) -0.0231(16) 0.0110(17)
F51 0.221(14) 0.104(7) 0.178(11) -0.025(6) -0.074(9) -0.025(8)
F52 0.308(15) 0.086(7) 0.129(8) -0.023(5) -0.134(7) 0.036(7)
F53 0.208(13) 0.121(6) 0.194(10) -0.102(6) -0.079(9) 0.075(8)
F51B 0.9(2) 0.11(2) 0.18(5) 0.02(3) -0.12(10) 0.06(6)
F52B 0.48(10) 0.16(4) 1.2(2) -0.21(9) -0.59(14) 0.20(5)
F53B 0.37(12) 0.076(15) 0.27(7) -0.04(3) -0.24(8) 0.01(5)
F54 0.131(6) 0.171(8) 0.075(4) -0.066(4) -0.003(4) -0.037(6)
F55 0.088(6) 0.198(11) 0.201(11) -0.096(9) -0.086(7) 0.050(6)
F56 0.104(7) 0.152(8) 0.116(7) -0.025(5) -0.020(4) -0.043(6)
F54B 0.17(5) 0.15(3) 0.10(2) 0.03(2) -0.10(3) -0.09(4)
F55B 0.13(4) 0.50(13) 0.15(4) -0.17(6) 0.09(3) -0.22(7)
F56B 0.17(6) 0.22(7) 0.53(13) -0.31(8) -0.26(7) 0.14(5)
C51 0.200(12) 0.086(6) 0.120(7) -0.039(6) -0.087(8) 0.029(7)
C52 0.108(4) 0.090(4) 0.072(3) -0.039(3) -0.039(3) 0.035(3)
C53 0.086(4) 0.094(5) 0.070(4) -0.034(3) -0.043(3) 0.031(3)
C54 0.053(3) 0.096(4) 0.054(3) -0.029(3) -0.010(2) 0.014(3)
C55 0.066(4) 0.116(6) 0.077(4) -0.028(4) -0.025(4) -0.004(4)

loop_
_atom_type_symbol
_atom_type_description
_atom_type_scat_dispersion_real
_atom_type_scat_dispersion_imag
_atom_type_scat_source
C C 0.0033 0.0016 'International Tables Vol C Tables 4.2.6.8 and 6.1.1.4'
H H 0.0000 0.0000 'International Tables Vol C Tables 4.2.6.8 and 6.1.1.4'
N N 0.0061 0.0033 'International Tables Vol C Tables 4.2.6.8 and 6.1.1.4'
O O 0.0106 0.0060 'International Tables Vol C Tables 4.2.6.8 and 6.1.1.4'
F F 0.0171 0.0103 'International Tables Vol C Tables 4.2.6.8 and 6.1.1.4'
Cu Cu 0.3201 1.2651 'International Tables Vol C Tables 4.2.6.8 and 6.1.1.4'

loop_
_geom_angle_atom_site_label_1
_geom_angle_atom_site_label_2
_geom_angle_atom_site_label_3
_geom_angle
_geom_angle_site_symmetry_3
O41 Cu1 O52 86.85(13) .
O41 Cu1 O42 88.88(13) .
O52 Cu1 O42 173.25(13) .
O41 Cu1 N3 176.55(13) .
O52 Cu1 N3 93.40(13) .
O42 Cu1 N3 91.18(12) .
O41 Cu1 O51 87.55(14) .
O52 Cu1 O51 84.59(13) .
O42 Cu1 O51 90.01(13) .
N3 Cu1 O51 95.90(13) .
O41 Cu1 O2 94.17(12) 2_755
O52 Cu1 O2 90.11(12) 2_755
O42 Cu1 O2 95.41(11) 2_755
N3 Cu1 O2 82.39(11) 2_755
O51 Cu1 O2 174.34(12) 2_755
O22 Cu2 O32 176.53(16) .
O22 Cu2 O21 92.67(14) .
O32 Cu2 O21 88.42(14) .
O22 Cu2 O31 88.12(15) .
O32 Cu2 O31 92.02(14) .
O21 Cu2 O31 159.39(15) .
O22 Cu2 O1 88.63(14) .
O32 Cu2 O1 87.96(14) .
O21 Cu2 O1 97.73(13) .
O31 Cu2 O1 102.88(14) .
N1 O1 Cu2 133.0(3) .
N2 O2 Cu1 124.0(2) 2_755
O1 N1 C1 125.2(4) .
O1 N1 C2 123.5(3) .
C1 N1 C2 111.1(4) .
O2 N2 C1 125.3(3) .
O2 N2 C3 122.4(3) .
C1 N2 C3 111.8(3) .
C13 N3 C12 117.2(4) .
C13 N3 Cu1 122.6(3) .
C12 N3 Cu1 120.2(3) .
N1 C1 N2 109.0(3) .
N1 C1 C9 126.0(4) .
N2 C1 C9 125.0(4) .
C4 C2 N1 105.8(5) .
C4 C2 C3 111.6(5) .
N1 C2 C3 101.4(3) .
C4 C2 C6 112.5(7) .
N1 C2 C6 109.2(4) .
C3 C2 C6 115.2(7) .
N2 C3 C2 100.5(4) .
N2 C3 C8 109.2(4) .
C2 C3 C8 117.5(5) .
N2 C3 C7 104.9(4) .
C2 C3 C7 113.7(5) .
C8 C3 C7 109.8(6) .
C5 C4 C2 116.2(9) .
C10 C9 C13 117.6(4) .
C10 C9 C1 122.5(4) .
C13 C9 C1 119.9(4) .
C9 C10 C11 119.2(5) .
C12 C11 C10 118.9(5) .
N3 C12 C11 123.1(5) .
N3 C13 C9 124.0(4) .
C22 O21 Cu2 124.5(3) .
C24 O22 Cu2 124.6(4) .
F21B F21 C21 55(2) .
F21B F21 F23B 105(3) .
C21 F21 F23B 52(2) .
F22B F22 F21B 116(3) .
F22B F22 C21 66(2) .
F21B F22 C21 50.6(18) .
F23B F23 C21 60(3) .
F23B F23 F22B 116(4) .
C21 F23 F22B 57.3(16) .
F21 F21B C21 77(3) .
F21 F21B F22 133(4) .
C21 F21B F22 66(3) .
F22 F22B C21 63(2) .
F22 F22B F23 107(3) .
C21 F22B F23 55.4(16) .
F23 F23B C21 75(4) .
F23 F23B F21 133(5) .
C21 F23B F21 63(3) .
F26B F24 C25 79(5) .
F26B F24 F24B 133(6) .
C25 F24 F24B 54.7(14) .
F25 F24B C25 65(3) .
F25 F24B F24 107(4) .
C25 F24B F24 51.3(16) .
F24B F25 C25 74(3) .
F24B F25 F25B 126(4) .
C25 F25 F25B 54(2) .
F26 F25B C25 75(4) .
F26 F25B F25 127(4) .
C25 F25B F25 57(2) .
F25B F26 C25 66(3) .
F25B F26 F26B 109(4) .
C25 F26 F26B 49.0(11) .
F24 F26B C25 74(4) .
F24 F26B F26 116(6) .
C25 F26B F26 47.9(18) .
F21B C21 F23B 110(4) .
F21B C21 F22 64(3) .
F23B C21 F22 134(2) .
F21B C21 F23 138(2) .
F23B C21 F23 45(3) .
F22 C21 F23 107.5(6) .
F21B C21 F21 48(3) .
F23B C21 F21 65(3) .
F22 C21 F21 107.3(6) .
F23 C21 F21 106.7(6) .
F21B C21 F22B 115(3) .
F23B C21 F22B 111(3) .
F22 C21 F22B 51(2) .
F23 C21 F22B 67.2(19) .
F21 C21 F22B 148.3(19) .
F21B C21 C22 108(2) .
F23B C21 C22 112(2) .
F22 C21 C22 112.5(5) .
F23 C21 C22 112.4(5) .
F21 C21 C22 110.1(5) .
F22B C21 C22 100.5(18) .
O21 C22 C23 127.4(5) .
O21 C22 C21 112.5(5) .
C23 C22 C21 120.1(5) .
C24 C23 C22 121.8(5) .
O22 C24 C23 128.1(5) .
O22 C24 C25 112.9(6) .
C23 C24 C25 119.0(6) .
F25B C25 F25 69(4) .
F25B C25 F24 131(2) .
F25 C25 F24 107.1(16) .
F25B C25 F26 39(5) .
F25 C25 F26 105.8(13) .
F24 C25 F26 106.7(16) .
F25B C25 F26B 116(4) .
F25 C25 F26B 127.6(17) .
F24 C25 F26B 27(2) .
F26 C25 F26B 83(2) .
F25B C25 F24B 109(3) .
F25 C25 F24B 41(2) .
F24 C25 F24B 74.0(19) .
F26 C25 F24B 139(2) .
F26B C25 F24B 100(3) .
F25B C25 C24 113.2(19) .
F25 C25 C24 114.7(10) .
F24 C25 C24 112.2(11) .
F26 C25 C24 109.8(9) .
F26B C25 C24 109.7(17) .
F24B C25 C24 106.8(16) .
C32 O31 Cu2 124.7(3) .
C34 O32 Cu2 125.6(3) .
F33B F31 C31 60(4) .
F33B F31 F31B 97(4) .
C31 F31 F31B 49.1(17) .
F32 F31B C31 77(5) .
F32 F31B F31 128(6) .
C31 F31B F31 54(2) .
F32 F31B F33B 106(6) .
C31 F31B F33B 38.8(18) .
F31 F31B F33B 23(3) .
F31B F32 C31 66(3) .
F31B F32 F32B 118(5) .
C31 F32 F32B 59(3) .
F33 F32B C31 67(3) .
F33 F32B F32 120(4) .
C31 F32B F32 57(2) .
F32B F33 C31 66(2) .
F32B F33 F33B 105(3) .
C31 F33 F33B 47.4(14) .
F31 F33B C31 87(4) .
F31 F33B F33 147(5) .
C31 F33B F33 60(3) .
F31 F33B F31B 60(4) .
C31 F33B F31B 42.2(17) .
F33 F33B F31B 90(4) .
F34B F34 F36B 127(5) .
F34B F34 C35 59(3) .
F36B F34 C35 72(5) .
F34 F34B C35 74(6) .
F34 F34B F35 134(5) .
C35 F34B F35 66(4) .
F35B F36 C35 55(3) .
F35B F36 F36B 105(5) .
C35 F36 F36B 59(3) .
F36 F35B C35 86(4) .
F36 F35B F35 148(5) .
C35 F35B F35 63(3) .
F34B F35 C35 52(3) .
F34B F35 F35B 91(4) .
C35 F35 F35B 47.2(16) .
F34 F36B C35 62(3) .
F34 F36B F36 113(4) .
C35 F36B F36 55(3) .
F33B C31 F31B 99(3) .
F33B C31 F32 125(2) .
F31B C31 F32 38(3) .
F33B C31 F31 32(4) .
F31B C31 F31 77(3) .
F32 C31 F31 112.8(16) .
F33B C31 F32B 110(3) .
F31B C31 F32B 98(3) .
F32 C31 F32B 64(4) .
F31 C31 F32B 136(3) .
F33B C31 F33 73(4) .
F31B C31 F33 131(2) .
F32 C31 F33 108.6(15) .
F31 C31 F33 105.1(13) .
F32B C31 F33 47(4) .
F33B C31 C32 121.2(16) .
F31B C31 C32 114.0(17) .
F32 C31 C32 109.3(11) .
F31 C31 C32 110.3(9) .
F32B C31 C32 111.3(17) .
F33 C31 C32 110.7(8) .
O31 C32 C33 127.8(5) .
O31 C32 C31 113.1(5) .
C33 C32 C31 119.1(6) .
C32 C33 C34 123.5(5) .
O32 C34 C33 126.3(5) .
O32 C34 C35 113.8(4) .
C33 C34 C35 119.9(5) .
F35B C35 F34B 118(4) .
F35B C35 F34 125(3) .
F34B C35 F34 47(7) .
F35B C35 F36 39(4) .
F34B C35 F36 136(3) .
F34 C35 F36 108.4(8) .
F35B C35 F35 70(4) .
F34B C35 F35 63(7) .
F34 C35 F35 106.7(7) .
F36 C35 F35 107.9(8) .
F35B C35 F36B 97(4) .
F34B C35 F36B 91(5) .
F34 C35 F36B 46(6) .
F36 C35 F36B 66(6) .
F35 C35 F36B 136(3) .
F35B C35 C34 119(2) .
F34B C35 C34 114(3) .
F34 C35 C34 113.1(5) .
F36 C35 C34 109.2(7) .
F35 C35 C34 111.3(5) .
F36B C35 C34 112(2) .
C42 O41 Cu1 123.8(3) .
C44 O42 Cu1 123.5(3) .
F41B F41 C41 64(3) .
F41B F41 F43B 119(5) .
C41 F41 F43B 56.3(14) .
F41 F41B C41 80(4) .
F41 F41B F42 129(6) .
C41 F41B F42 57(3) .
F42B F42 C41 60(2) .
F42B F42 F41B 105(3) .
C41 F42 F41B 49.0(15) .
F42 F42B C41 74(3) .
F42 F42B F43 135(4) .
C41 F42B F43 66(2) .
F43B F43 F42B 117(3) .
F43B F43 C41 64.8(15) .
F42B F43 C41 55.7(17) .
F43 F43B C41 64.3(19) .
F43 F43B F41 113(3) .
C41 F43B F41 55.0(14) .
F46B F44 C45 74(4) .
F46B F44 F44B 123(4) .
C45 F44 F44B 53(3) .
F45 F44B C45 76(4) .
F45 F44B F44 136(5) .
C45 F44B F44 63(5) .
F44B F45 C45 60(4) .
F44B F45 F45B 105(5) .
C45 F45 F45B 54(4) .
F46 F45B C45 76(6) .
F46 F45B F45 133(6) .
C45 F45B F45 61(4) .
F45B F46 C45 62(4) .
F45B F46 F46B 117(4) .
C45 F46 F46B 59(3) .
F44 F46B C45 58.8(18) .
F44 F46B F46 104(3) .
C45 F46B F46 52(3) .
F41B C41 F42B 115(3) .
F41B C41 F41 36(3) .
F42B C41 F41 133(3) .
F41B C41 F43 137.4(17) .
F42B C41 F43 59(3) .
F41 C41 F43 113.3(18) .
F41B C41 F43B 103(3) .
F42B C41 F43B 107(2) .
F41 C41 F43B 68.7(18) .
F43 C41 F43B 50.9(16) .
F41B C41 F42 74(3) .
F42B C41 F42 46(4) .
F41 C41 F42 105(2) .
F43 C41 F42 102.4(14) .
F43B C41 F42 138.0(12) .
F41B C41 C42 108.0(18) .
F42B C41 C42 114.1(16) .
F41 C41 C42 111.0(12) .
F43 C41 C42 112.3(10) .
F43B C41 C42 108.3(12) .
F42 C41 C42 112.4(10) .
O41 C42 C43 127.8(5) .
O41 C42 C41 114.5(6) .
C43 C42 C41 117.7(6) .
C42 C43 C44 121.4(5) .
O42 C44 C43 127.2(5) .
O42 C44 C45 115.3(5) .
C43 C44 C45 117.5(5) .
F44B C45 F45B 102(4) .
F44B C45 F44 64(7) .
F45B C45 F44 132(3) .
F44B C45 F45 45(6) .
F45B C45 F45 65(6) .
F44 C45 F45 107.6(8) .
F44B C45 F46 129(2) .
F45B C45 F46 42(6) .
F44 C45 F46 109.1(8) .
F45 C45 F46 106.0(9) .
F44B C45 F46B 109(6) .
F45B C45 F46B 108(4) .
F44 C45 F46B 47(5) .
F45 C45 F46B 142.8(16) .
F46 C45 F46B 69(5) .
F44B C45 C44 119(4) .
F45B C45 C44 113(2) .
F44 C45 C44 112.7(6) .
F45 C45 C44 111.2(7) .
F46 C45 C44 110.0(7) .
F46B C45 C44 104.9(15) .
C52 O51 Cu1 119.1(3) .
C54 O52 Cu1 125.2(3) .
F53B F51 C51 50(3) .
F53B F51 F51B 97(8) .
C51 F51 F51B 53(6) .
F51B F52 F52B 122(7) .
F51B F52 C51 61(4) .
F52B F52 C51 61(4) .
F53B F53 F52B 98(6) .
F53B F53 C51 50(3) .
F52B F53 C51 57(5) .
F52 F51B C51 69(9) .
F52 F51B F51 119(9) .
C51 F51B F51 60(4) .
F52 F52B C51 68(6) .
F52 F52B F53 126(7) .
C51 F52B F53 65(5) .
C51 F53B F51 78(7) .
C51 F53B F53 74(4) .
F51 F53B F53 152(7) .
F56B F54 C55 59(3) .
F56B F54 F54B 107(3) .
C55 F54 F54B 55.8(15) .
F54B F55 F55B 128(3) .
F54B F55 C55 70(3) .
F55B F55 C55 58(3) .
F56B F56 F55B 114(4) .
F56B F56 C55 58(3) .
F55B F56 C55 59(3) .
F55 F54B C55 66.6(17) .
F55 F54B F54 113(4) .
C55 F54B F54 53(3) .
F56 F55B C55 65(4) .
F56 F55B F55 115(3) .
C55 F55B F55 62(3) .
F56 F56B F54 136(4) .
F56 F56B C55 69(5) .
F54 F56B C55 68(5) .
F53B C51 F51B 112(5) .
F53B C51 F52B 105(5) .
F51B C51 F52B 101(7) .
F53B C51 F52 124(2) .
F51B C51 F52 49(7) .
F52B C51 F52 52(8) .
F53B C51 F53 56(6) .
F51B C51 F53 145(4) .
F52B C51 F53 59(8) .
F52 C51 F53 106.8(12) .
F53B C51 F51 52(6) .
F51B C51 F51 67(6) .
F52B C51 F51 138(4) .
F52 C51 F51 108.2(15) .
F53 C51 F51 107.9(15) .
F53B C51 C52 122(3) .
F51B C51 C52 105(3) .
F52B C51 C52 110(4) .
F52 C51 C52 113.6(10) .
F53 C51 C52 108.8(10) .
F51 C51 C52 111.3(11) .
O51 C52 C53 126.8(5) .
O51 C52 C51 114.6(7) .
C53 C52 C51 118.7(6) .
C54 C53 C52 125.2(5) .
O52 C54 C53 128.7(5) .
O52 C54 C55 113.8(5) .
C53 C54 C55 117.5(5) .
F56B C55 F55B 106(5) .
F56B C55 F54 53(7) .
F55B C55 F54 146(2) .
F56B C55 F55 126.7(15) .
F55B C55 F55 60(6) .
F54 C55 F55 107.9(7) .
F56B C55 F56 53(7) .
F55B C55 F56 55(6) .
F54 C55 F56 105.0(8) .
F55 C55 F56 105.1(9) .
F56B C55 F54B 115(4) .
F55B C55 F54B 103(5) .
F54 C55 F54B 71(4) .
F55 C55 F54B 43(3) .
F56 C55 F54B 136.2(13) .
F56B C55 C54 118.3(14) .
F55B C55 C54 103(2) .
F54 C55 C54 110.7(6) .
F55 C55 C54 115.0(7) .
F56 C55 C54 112.6(6) .
F54B C55 C54 109.3(16) .

loop_
_geom_bond_atom_site_label_1
_geom_bond_atom_site_label_2
_geom_bond_distance
_geom_bond_site_symmetry_2
Cu1 O41 1.967(3) .
Cu1 O52 1.983(3) .
Cu1 O42 1.985(3) .
Cu1 N3 2.020(3) .
Cu1 O51 2.282(3) .
Cu1 O2 2.401(3) 2_755
Cu2 O22 1.911(4) .
Cu2 O32 1.929(3) .
Cu2 O21 1.934(3) .
Cu2 O31 1.939(3) .
Cu2 O1 2.320(3) .
O1 N1 1.284(5) .
O2 N2 1.280(4) .
O2 Cu1 2.401(3) 2_755
N1 C1 1.341(5) .
N1 C2 1.521(6) .
N2 C1 1.341(5) .
N2 C3 1.509(5) .
N3 C13 1.325(5) .
N3 C12 1.326(6) .
C1 C9 1.457(5) .
C2 C4 1.495(9) .
C2 C3 1.526(7) .
C2 C6 1.528(9) .
C3 C8 1.534(7) .
C3 C7 1.554(8) .
C4 C5 1.332(13) .
C9 C10 1.365(6) .
C9 C13 1.378(6) .
C10 C11 1.377(7) .
C11 C12 1.364(7) .
O21 C22 1.250(5) .
O22 C24 1.248(6) .
F21 F21B 1.01(5) .
F21 C21 1.314(8) .
F21 F23B 1.34(7) .
F22 F22B 1.14(4) .
F22 F21B 1.29(5) .
F22 C21 1.308(7) .
F23 F23B 0.95(6) .
F23 C21 1.310(7) .
F23 F22B 1.47(4) .
F21B C21 1.11(4) .
F22B C21 1.34(4) .
F23B C21 1.17(5) .
F24 F26B 0.61(5) .
F24 C25 1.28(2) .
F24 F24B 1.58(4) .
F24B F25 0.92(4) .
F24B C25 1.34(3) .
F25 C25 1.263(17) .
F25 F25B 1.41(8) .
F25B F26 0.84(10) .
F25B C25 1.22(3) .
F26 C25 1.286(15) .
F26 F26B 1.72(5) .
F26B C25 1.31(3) .
C21 C22 1.544(7) .
C22 C23 1.375(7) .
C23 C24 1.374(7) .
C24 C25 1.542(9) .
O31 C32 1.244(6) .
O32 C34 1.251(5) .
F31 F33B 0.69(8) .
F31 C31 1.298(19) .
F31 F31B 1.56(5) .
F31B F32 0.81(7) .
F31B C31 1.21(4) .
F31B F33B 1.78(5) .
F32 C31 1.29(2) .
F32 F32B 1.39(7) .
F32B F33 1.05(9) .
F32B C31 1.32(3) .
F33 C31 1.324(13) .
F33 F33B 1.46(8) .
F33B C31 1.13(3) .
F34 F34B 0.97(14) .
F34 F36B 1.04(12) .
F34 C35 1.284(9) .
F34B C35 1.14(4) .
F34B F35 1.30(13) .
F36 F35B 0.83(7) .
F36 C35 1.325(12) .
F36 F36B 1.48(13) .
F35B C35 1.09(4) .
F35B F35 1.39(7) .
F35 C35 1.327(9) .
F36B C35 1.39(4) .
C31 C32 1.546(8) .
C32 C33 1.354(7) .
C33 C34 1.372(7) .
C34 C35 1.515(7) .
O41 C42 1.245(6) .
O42 C44 1.254(5) .
F41 F41B 0.76(7) .
F41 C41 1.29(2) .
F41 F43B 1.47(3) .
F41B C41 1.17(3) .
F41B F42 1.49(6) .
F42 F42B 0.98(8) .
F42 C41 1.310(18) .
F42B C41 1.18(2) .
F42B F43 1.22(6) .
F43 F43B 1.12(3) .
F43 C41 1.304(19) .
F43B C41 1.31(2) .
F44 F46B 1.11(9) .
F44 C45 1.289(8) .
F44 F44B 1.31(13) .
F44B F45 0.94(12) .
F44B C45 1.16(4) .
F45 C45 1.301(10) .
F45 F45B 1.36(10) .
F45B F46 0.92(13) .
F45B C45 1.20(5) .
F46 C45 1.325(13) .
F46 F46B 1.57(11) .
F46B C45 1.45(3) .
C41 C42 1.559(8) .
C42 C43 1.377(7) .
C43 C44 1.386(7) .
C44 C45 1.528(7) .
O51 C52 1.241(6) .
O52 C54 1.262(5) .
F51 F53B 1.09(10) .
F51 C51 1.35(2) .
F51 F51B 1.43(10) .
F52 F51B 1.07(15) .
F52 F52B 1.12(18) .
F52 C51 1.31(2) .
F53 F53B 1.15(9) .
F53 F52B 1.27(15) .
F53 C51 1.341(17) .
F51B C51 1.23(10) .
F52B C51 1.24(6) .
F53B C51 1.06(5) .
F54 F56B 1.11(15) .
F54 C55 1.293(9) .
F54 F54B 1.52(8) .
F55 F54B 0.97(5) .
F55 F55B 1.27(11) .
F55 C55 1.298(9) .
F56 F56B 1.12(14) .
F56 F55B 1.19(13) .
F56 C55 1.314(10) .
F54B C55 1.33(3) .
F55B C55 1.24(3) .
F56B C55 1.19(3) .
C51 C52 1.538(10) .
C52 C53 1.379(8) .
C53 C54 1.358(8) .
C54 C55 1.528(7) .
